data_7717082
loop_
_publ_author_name
'Mikata, Yuji'
'Akedo, Miyu'
'Hamamoto, Erina'
'Yoshida, Shoko'
'Shoji, Sunao'
'Ohsedo, Yutaka'
'Matsuo, Takashi'
'Storr, Tim'
'Funahashi, Yasuhiro'

_publ_section_title
;
 Structural and electrochemical properties of mononuclear copper(II)
 complexes with pentadentate ethylenediamine-based ligands with
 pyridine/quinoline/isoquinoline/quinoxaline binding sites.
;
_journal_issue 40
_journal_name_full 'Dalton transactions (Cambridge, England : 2003)'
_journal_page_first 16716
_journal_page_last 16732
_journal_paper_doi 10.1039/d4dt02363c
_journal_volume 53
_journal_year 2024
_chemical_formula_moiety 'C40 H38 Cl3 Cu N6 Na O13'
_chemical_formula_sum 'C40 H38 Cl3 Cu N6 Na O13'
_chemical_formula_weight 1003.67
_space_group_crystal_system triclinic
_space_group_IT_number 2
_space_group_name_Hall '-P 1'
_space_group_name_H-M_alt 'P -1'
_atom_sites_solution_hydrogens geom
_atom_sites_solution_primary direct
_atom_sites_solution_secondary difmap
_audit_update_record
;
2024-08-06 deposited with the CCDC.	2024-09-24 downloaded from the CCDC.
;
_cell_angle_alpha 84.3269(10)
_cell_angle_beta 74.387(8)
_cell_angle_gamma 71.884(6)
_cell_formula_units_Z 2
_cell_length_a 10.7240(19)
_cell_length_b 13.815(3)
_cell_length_c 15.435(3)
_cell_measurement_reflns_used 7444
_cell_measurement_temperature 153
_cell_measurement_theta_max 31.20
_cell_measurement_theta_min 2.10
_cell_volume 2092.9(7)
_computing_cell_refinement 'CrystalClear-SM Expert 2.0 r16'
_computing_data_collection 'CrystalClear-SM Expert 2.0 r16 (Rigaku, 2014)'
_computing_data_reduction 'CrystalClear-SM Expert 2.0 r16'
_computing_molecular_graphics 'CrystalStructure 4.3'
_computing_publication_material 'CrystalStructure 4.3 (Rigaku, 2019)'
_computing_structure_refinement 'SHELXL Version 2016/6 (Sheldrick, 2008)'
_computing_structure_solution 'SIR92 (Altomare, et al., 1994)'
_diffrn_ambient_temperature 153
_diffrn_detector_area_resol_mean 7.111
_diffrn_measured_fraction_theta_full 0.974
_diffrn_measured_fraction_theta_max 0.958
_diffrn_measurement_device_type 'Rigaku Saturn724'
_diffrn_measurement_method \w
_diffrn_radiation_type 'Mo K\a'
_diffrn_radiation_wavelength 0.71075
_diffrn_reflns_av_R_equivalents 0.0260
_diffrn_reflns_av_unetI/netI 0.0328
_diffrn_reflns_Laue_measured_fraction_full 0.974
_diffrn_reflns_Laue_measured_fraction_max 0.958
_diffrn_reflns_limit_h_max 13
_diffrn_reflns_limit_h_min -13
_diffrn_reflns_limit_k_max 17
_diffrn_reflns_limit_k_min -13
_diffrn_reflns_limit_l_max 16
_diffrn_reflns_limit_l_min -20
_diffrn_reflns_number 17126
_diffrn_reflns_point_group_measured_fraction_full 0.974
_diffrn_reflns_point_group_measured_fraction_max 0.958
_diffrn_reflns_theta_full 25.242
_diffrn_reflns_theta_max 27.499
_diffrn_reflns_theta_min 2.087
_diffrn_standards_number 0
_exptl_absorpt_coefficient_mu 0.798
_exptl_absorpt_correction_T_max 0.953
_exptl_absorpt_correction_T_min 0.847
_exptl_absorpt_correction_type multi-scan
_exptl_absorpt_process_details 'REQAB (Rigaku, 1998)'
_exptl_crystal_colour blue
_exptl_crystal_density_diffrn 1.593
_exptl_crystal_density_method 'not measured'
_exptl_crystal_description prism
_exptl_crystal_F_000 1030.00
_exptl_crystal_size_max 0.200
_exptl_crystal_size_mid 0.150
_exptl_crystal_size_min 0.060
_refine_diff_density_max 1.21
_refine_diff_density_min -0.89
_refine_ls_extinction_method none
_refine_ls_goodness_of_fit_ref 1.042
_refine_ls_hydrogen_treatment constr
_refine_ls_number_parameters 578
_refine_ls_number_reflns 9180
_refine_ls_number_restraints 0
_refine_ls_R_factor_all 0.0610
_refine_ls_R_factor_gt 0.0546
_refine_ls_shift/su_max 0.000
_refine_ls_structure_factor_coef Fsqd
_refine_ls_weighting_details 'w = 1/[\s^2^(Fo^2^)+(0.1082P)^2^+1.5517P] where P=(Fo^2^+2Fc^2^)/3'
_refine_ls_weighting_scheme calc
_refine_ls_wR_factor_gt 0.1539
_refine_ls_wR_factor_ref 0.1631
_reflns_Friedel_coverage 0.000
_reflns_number_gt 7903
_reflns_number_total 9180
_reflns_threshold_expression F^2^>2.0\s(F^2^)
_cod_data_source_file d4dt02363c2.cif
_cod_data_source_block PhTQEN-Cu(ClO4)2-210622
_cod_depositor_comments 'Adding full bibliography for 7717077--7717088.cif.'
_cod_database_code 7717082

loop_
_space_group_symop_id
_space_group_symop_operation_xyz
1 +X,+Y,+Z
2 -X,-Y,-Z

loop_
_atom_site_label
_atom_site_type_symbol
_atom_site_fract_x
_atom_site_fract_y
_atom_site_fract_z
_atom_site_U_iso_or_equiv
_atom_site_adp_type
_atom_site_occupancy
_atom_site_site_symmetry_order
_atom_site_calc_flag
_atom_site_refinement_flags_posn
_atom_site_refinement_flags_adp
_atom_site_refinement_flags_occupancy
_atom_site_disorder_assembly
_atom_site_disorder_group
Cu1 Cu 0.77932(3) 0.31194(2) 0.72302(2) 0.02000(11) Uani 1 1 d . . . . .
Cl1 Cl 0.34751(8) 0.21523(7) 0.71111(5) 0.0413(2) Uani 1 1 d . . . . .
Cl2 Cl 0.15426(9) -0.12320(7) 0.86506(7) 0.0495(2) Uani 1 1 d . . . . .
Cl3 Cl 0.64692(8) -0.09378(6) 0.82220(6) 0.04185(19) Uani 1 1 d . . . . .
Na1 Na 0.34407(15) 0.01115(13) 0.85821(10) 0.0539(4) Uani 1 1 d . . . . .
O1 O 0.2426(3) 0.30583(19) 0.70069(18) 0.0512(6) Uani 1 1 d . . . . .
O2 O 0.4239(7) 0.2314(4) 0.7650(4) 0.152(3) Uani 1 1 d . . . . .
O3 O 0.4317(5) 0.1884(4) 0.6248(3) 0.133(2) Uani 1 1 d . . . . .
O4 O 0.2883(3) 0.1365(2) 0.7507(2) 0.0614(8) Uani 1 1 d . . . . .
O5 O 0.2212(3) -0.0687(3) 0.7905(2) 0.0747(9) Uani 1 1 d . . . . .
O6 O 0.0335(4) -0.0411(3) 0.9027(4) 0.1183(19) Uani 1 1 d . . . . .
O7 O 0.2372(4) -0.1462(3) 0.9271(2) 0.0754(9) Uani 1 1 d . . . . .
O8 O 0.1393(9) -0.2110(4) 0.8448(8) 0.240(5) Uani 1 1 d . . . . .
O9 O 0.5554(3) -0.1419(3) 0.8039(2) 0.0691(9) Uani 1 1 d . . . . .
O10 O 0.7259(3) -0.1618(2) 0.8776(2) 0.0646(8) Uani 1 1 d . . . . .
O11 O 0.5655(3) -0.0035(2) 0.8730(2) 0.0589(7) Uani 1 1 d . . . . .
O12 O 0.7331(4) -0.0682(3) 0.7420(2) 0.0773(10) Uani 1 1 d . . . . .
O13 O 0.2042(3) 0.0827(3) 0.9859(2) 0.0717(9) Uani 1 1 d . . . . .
N1 N 0.8601(2) 0.18455(16) 0.79124(15) 0.0243(4) Uani 1 1 d . . . . .
N2 N 0.9297(2) 0.24765(16) 0.61299(14) 0.0223(4) Uani 1 1 d . . . . .
N3 N 0.6270(2) 0.32860(16) 0.83652(14) 0.0230(4) Uani 1 1 d . . . . .
N4 N 0.9030(2) 0.37793(16) 0.78977(14) 0.0231(4) Uani 1 1 d . . . . .
N5 N 0.7231(2) 0.41112(15) 0.62405(14) 0.0200(4) Uani 1 1 d . . . . .
N6 N 0.7216(4) -0.2196(4) 0.5579(3) 0.0838(14) Uani 1 1 d . . . . .
C1 C 0.9648(3) 0.1127(2) 0.72335(19) 0.0300(6) Uani 1 1 d . . . . .
H1A H 0.921351 0.074721 0.695513 0.036 Uiso 1 1 calc R U . . .
H1B H 1.030468 0.062954 0.752574 0.036 Uiso 1 1 calc R U . . .
C2 C 1.0369(3) 0.1743(2) 0.65222(19) 0.0278(5) Uani 1 1 d . . . . .
H2A H 1.082104 0.211364 0.679419 0.033 Uiso 1 1 calc R U . . .
H2B H 1.106201 0.129182 0.605074 0.033 Uiso 1 1 calc R U . . .
C3 C 0.7405(3) 0.14807(19) 0.83533(19) 0.0283(5) Uani 1 1 d . . . . .
H3A H 0.762266 0.096603 0.882674 0.034 Uiso 1 1 calc R U . . .
H3B H 0.715193 0.116375 0.790434 0.034 Uiso 1 1 calc R U . . .
C4 C 0.6244(3) 0.2392(2) 0.87627(18) 0.0262(5) Uani 1 1 d . . . . .
C5 C 0.5211(3) 0.2282(2) 0.95153(19) 0.0322(6) Uani 1 1 d . . . . .
H5 H 0.523235 0.163146 0.978814 0.039 Uiso 1 1 calc R U . . .
C6 C 0.4179(3) 0.3126(2) 0.98449(19) 0.0335(6) Uani 1 1 d . . . . .
H6 H 0.344743 0.306168 1.033269 0.040 Uiso 1 1 calc R U . . .
C7 C 0.3183(3) 0.5013(3) 0.97967(19) 0.0347(6) Uani 1 1 d . . . . .
H7 H 0.243266 0.498488 1.028432 0.042 Uiso 1 1 calc R U . . .
C8 C 0.3279(3) 0.5931(2) 0.9423(2) 0.0349(6) Uani 1 1 d . . . . .
H8 H 0.258039 0.653519 0.964207 0.042 Uiso 1 1 calc R U . . .
C9 C 0.4394(3) 0.5998(2) 0.87185(19) 0.0303(6) Uani 1 1 d . . . . .
H9 H 0.446035 0.664606 0.847869 0.036 Uiso 1 1 calc R U . . .
C10 C 0.5392(3) 0.5128(2) 0.83748(17) 0.0260(5) Uani 1 1 d . . . . .
H10 H 0.614933 0.517580 0.790160 0.031 Uiso 1 1 calc R U . . .
C11 C 0.5291(3) 0.4159(2) 0.87254(16) 0.0228(5) Uani 1 1 d . . . . .
C12 C 0.4194(3) 0.4098(2) 0.94630(17) 0.0275(5) Uani 1 1 d . . . . .
C13 C 0.9196(3) 0.2089(2) 0.85961(18) 0.0286(5) Uani 1 1 d . . . . .
H13A H 1.004309 0.153696 0.860275 0.034 Uiso 1 1 calc R U . . .
H13B H 0.855872 0.208453 0.919391 0.034 Uiso 1 1 calc R U . . .
C14 C 0.9515(3) 0.3092(2) 0.84727(17) 0.0250(5) Uani 1 1 d . . . . .
C15 C 1.0304(3) 0.3246(2) 0.90222(19) 0.0320(6) Uani 1 1 d . . . . .
H15 H 1.063668 0.272440 0.942435 0.038 Uiso 1 1 calc R U . . .
C16 C 1.0575(3) 0.4147(2) 0.8964(2) 0.0344(6) Uani 1 1 d . . . . .
H16 H 1.111672 0.425645 0.931917 0.041 Uiso 1 1 calc R U . . .
C17 C 1.0266(3) 0.5901(2) 0.8306(2) 0.0356(6) Uani 1 1 d . . . . .
H17 H 1.078785 0.604529 0.865791 0.043 Uiso 1 1 calc R U . . .
C18 C 0.9731(3) 0.6628(2) 0.7740(2) 0.0400(7) Uani 1 1 d . . . . .
H18 H 0.988747 0.727338 0.769394 0.048 Uiso 1 1 calc R U . . .
C19 C 0.8944(3) 0.6431(2) 0.7219(2) 0.0349(6) Uani 1 1 d . . . . .
H19 H 0.855670 0.694707 0.683290 0.042 Uiso 1 1 calc R U . . .
C20 C 0.8735(3) 0.5488(2) 0.72701(18) 0.0276(5) Uani 1 1 d . . . . .
H20 H 0.821122 0.536018 0.691083 0.033 Uiso 1 1 calc R U . . .
C21 C 0.9282(3) 0.4715(2) 0.78439(18) 0.0253(5) Uani 1 1 d . . . . .
C22 C 1.0056(3) 0.4922(2) 0.83794(19) 0.0296(6) Uani 1 1 d . . . . .
C23 C 0.9651(3) 0.34030(19) 0.57001(17) 0.0238(5) Uani 1 1 d . . . . .
H23A H 1.028627 0.324160 0.509936 0.029 Uiso 1 1 calc R U . . .
H23B H 1.008512 0.366775 0.607573 0.029 Uiso 1 1 calc R U . . .
C24 C 0.8339(3) 0.41807(18) 0.56159(16) 0.0217(5) Uani 1 1 d . . . . .
C25 C 0.8314(3) 0.4941(2) 0.49413(18) 0.0271(5) Uani 1 1 d . . . . .
H25 H 0.911555 0.493764 0.448856 0.033 Uiso 1 1 calc R U . . .
C26 C 0.7124(3) 0.5686(2) 0.49418(18) 0.0293(6) Uani 1 1 d . . . . .
H26 H 0.710750 0.624403 0.452852 0.035 Uiso 1 1 calc R U . . .
C27 C 0.4636(3) 0.6327(2) 0.5566(2) 0.0346(6) Uani 1 1 d . . . . .
H27 H 0.458010 0.690609 0.517576 0.042 Uiso 1 1 calc R U . . .
C28 C 0.3490(3) 0.6180(2) 0.6126(2) 0.0364(6) Uani 1 1 d . . . . .
H28 H 0.263778 0.667374 0.614460 0.044 Uiso 1 1 calc R U . . .
C29 C 0.3560(3) 0.5293(2) 0.6682(2) 0.0322(6) Uani 1 1 d . . . . .
H29 H 0.274561 0.517854 0.704011 0.039 Uiso 1 1 calc R U . . .
C30 C 0.4784(3) 0.4597(2) 0.67118(17) 0.0246(5) Uani 1 1 d . . . . .
H30 H 0.481696 0.400681 0.708805 0.030 Uiso 1 1 calc R U . . .
C31 C 0.5993(3) 0.47701(18) 0.61752(16) 0.0217(5) Uani 1 1 d . . . . .
C32 C 0.5919(3) 0.56138(19) 0.55655(18) 0.0262(5) Uani 1 1 d . . . . .
C33 C 0.8919(3) 0.19553(18) 0.54958(17) 0.0228(5) Uani 1 1 d . . . . .
C34 C 0.9815(3) 0.1664(2) 0.46613(19) 0.0288(5) Uani 1 1 d . . . . .
H34 H 1.066735 0.179508 0.450684 0.035 Uiso 1 1 calc R U . . .
C35 C 0.9466(3) 0.1184(2) 0.4057(2) 0.0340(6) Uani 1 1 d . . . . .
H35 H 1.006705 0.100579 0.348113 0.041 Uiso 1 1 calc R U . . .
C36 C 0.8238(3) 0.0962(2) 0.4291(2) 0.0346(6) Uani 1 1 d . . . . .
H36 H 0.799708 0.063295 0.387646 0.042 Uiso 1 1 calc R U . . .
C37 C 0.7365(3) 0.1226(2) 0.5134(2) 0.0338(6) Uani 1 1 d . . . . .
H37 H 0.653729 0.105703 0.530340 0.041 Uiso 1 1 calc R U . . .
C38 C 0.7695(3) 0.1736(2) 0.57339(18) 0.0269(5) Uani 1 1 d . . . . .
H38 H 0.708271 0.193331 0.630315 0.032 Uiso 1 1 calc R U . . .
C39 C 0.6238(4) -0.1614(4) 0.5831(3) 0.0654(12) Uani 1 1 d . . . . .
C40 C 0.4976(6) -0.0826(6) 0.6128(4) 0.095(2) Uani 1 1 d . . . . .
H40A H 0.512798 -0.029584 0.642888 0.114 Uiso 1 1 calc R U . . .
H40B H 0.431985 -0.111856 0.655023 0.114 Uiso 1 1 calc R U . . .
H40C H 0.462135 -0.052777 0.560827 0.114 Uiso 1 1 calc R U . . .

loop_
_atom_site_aniso_label
_atom_site_aniso_U_11
_atom_site_aniso_U_22
_atom_site_aniso_U_33
_atom_site_aniso_U_23
_atom_site_aniso_U_13
_atom_site_aniso_U_12
Cu1 0.02128(17) 0.01737(16) 0.01924(17) 0.00098(11) -0.00409(11) -0.00402(11)
Cl1 0.0330(4) 0.0532(5) 0.0422(4) 0.0160(3) -0.0146(3) -0.0198(3)
Cl2 0.0408(4) 0.0425(4) 0.0616(5) 0.0137(4) -0.0127(4) -0.0117(3)
Cl3 0.0371(4) 0.0422(4) 0.0456(4) -0.0038(3) -0.0059(3) -0.0139(3)
Na1 0.0416(8) 0.0639(9) 0.0511(8) -0.0004(7) -0.0123(6) -0.0082(7)
O1 0.0526(15) 0.0426(13) 0.0469(14) 0.0078(11) -0.0012(11) -0.0102(11)
O2 0.228(6) 0.153(4) 0.192(5) 0.106(4) -0.184(5) -0.141(5)
O3 0.085(3) 0.134(4) 0.087(3) 0.027(3) 0.043(2) 0.034(3)
O4 0.0538(16) 0.0493(15) 0.089(2) 0.0273(14) -0.0283(15) -0.0260(13)
O5 0.067(2) 0.091(2) 0.0604(18) 0.0249(17) -0.0164(15) -0.0225(18)
O6 0.075(3) 0.091(3) 0.126(4) 0.036(3) 0.022(2) 0.013(2)
O7 0.104(3) 0.071(2) 0.0601(19) 0.0177(16) -0.0373(19) -0.0307(19)
O8 0.292(9) 0.063(3) 0.507(15) 0.074(5) -0.334(11) -0.080(4)
O9 0.0628(19) 0.075(2) 0.079(2) -0.0168(17) -0.0133(16) -0.0324(16)
O10 0.0617(18) 0.0577(17) 0.074(2) -0.0028(15) -0.0240(15) -0.0111(14)
O11 0.0426(14) 0.0524(16) 0.078(2) -0.0155(14) -0.0094(13) -0.0100(12)
O12 0.076(2) 0.092(2) 0.0592(18) -0.0063(17) 0.0077(16) -0.0373(19)
O13 0.0609(19) 0.091(2) 0.0564(17) -0.0044(16) -0.0015(14) -0.0238(17)
N1 0.0288(11) 0.0187(10) 0.0246(10) 0.0027(8) -0.0078(9) -0.0058(8)
N2 0.0218(10) 0.0196(10) 0.0241(10) -0.0010(8) -0.0051(8) -0.0044(8)
N3 0.0254(10) 0.0237(10) 0.0199(10) 0.0027(8) -0.0062(8) -0.0078(8)
N4 0.0224(10) 0.0236(10) 0.0224(10) -0.0036(8) -0.0043(8) -0.0056(8)
N5 0.0216(9) 0.0180(9) 0.0196(9) -0.0008(7) -0.0039(7) -0.0059(7)
N6 0.045(2) 0.110(4) 0.098(3) -0.054(3) 0.004(2) -0.028(2)
C1 0.0334(14) 0.0198(12) 0.0317(14) -0.0014(10) -0.0103(11) 0.0014(10)
C2 0.0229(12) 0.0244(12) 0.0305(13) -0.0019(10) -0.0070(10) 0.0016(9)
C3 0.0363(14) 0.0202(12) 0.0286(13) 0.0042(10) -0.0079(11) -0.0104(10)
C4 0.0309(13) 0.0265(12) 0.0233(12) 0.0038(10) -0.0094(10) -0.0105(10)
C5 0.0363(15) 0.0351(14) 0.0276(13) 0.0081(11) -0.0071(11) -0.0173(12)
C6 0.0310(14) 0.0458(17) 0.0247(13) 0.0040(12) -0.0027(11) -0.0177(12)
C7 0.0250(13) 0.0518(18) 0.0237(13) -0.0081(12) -0.0038(10) -0.0060(12)
C8 0.0326(14) 0.0381(15) 0.0280(14) -0.0106(12) -0.0086(11) 0.0019(12)
C9 0.0343(14) 0.0287(13) 0.0269(13) -0.0038(10) -0.0116(11) -0.0036(11)
C10 0.0264(12) 0.0278(13) 0.0219(12) -0.0016(10) -0.0072(10) -0.0040(10)
C11 0.0235(11) 0.0279(12) 0.0169(11) -0.0017(9) -0.0063(9) -0.0062(9)
C12 0.0255(12) 0.0370(14) 0.0206(12) -0.0015(10) -0.0064(10) -0.0092(11)
C13 0.0358(14) 0.0246(12) 0.0264(13) 0.0035(10) -0.0139(11) -0.0064(10)
C14 0.0235(12) 0.0263(12) 0.0230(12) -0.0036(10) -0.0044(9) -0.0047(9)
C15 0.0288(13) 0.0373(15) 0.0288(14) -0.0024(11) -0.0108(11) -0.0046(11)
C16 0.0273(13) 0.0443(16) 0.0343(15) -0.0111(13) -0.0088(11) -0.0104(12)
C17 0.0320(14) 0.0406(16) 0.0384(15) -0.0131(13) -0.0019(12) -0.0189(12)
C18 0.0413(17) 0.0329(15) 0.0480(18) -0.0103(13) -0.0001(14) -0.0205(13)
C19 0.0411(16) 0.0270(13) 0.0350(15) -0.0035(11) -0.0021(12) -0.0130(12)
C20 0.0309(13) 0.0255(12) 0.0262(13) -0.0029(10) -0.0035(10) -0.0104(10)
C21 0.0229(11) 0.0268(12) 0.0248(12) -0.0063(10) 0.0012(9) -0.0099(10)
C22 0.0227(12) 0.0350(14) 0.0301(13) -0.0100(11) 0.0006(10) -0.0103(10)
C23 0.0229(11) 0.0230(11) 0.0239(12) -0.0020(9) -0.0013(9) -0.0079(9)
C24 0.0273(12) 0.0206(11) 0.0193(11) -0.0023(9) -0.0057(9) -0.0097(9)
C25 0.0316(13) 0.0287(13) 0.0242(12) 0.0033(10) -0.0070(10) -0.0147(10)
C26 0.0393(15) 0.0273(13) 0.0264(13) 0.0069(10) -0.0132(11) -0.0151(11)
C27 0.0392(15) 0.0252(13) 0.0406(16) 0.0035(11) -0.0204(13) -0.0037(11)
C28 0.0306(14) 0.0318(14) 0.0445(17) -0.0044(12) -0.0165(13) 0.0014(11)
C29 0.0249(13) 0.0380(15) 0.0324(14) -0.0074(12) -0.0083(11) -0.0044(11)
C30 0.0238(12) 0.0288(12) 0.0211(12) -0.0035(10) -0.0063(9) -0.0061(10)
C31 0.0250(12) 0.0204(11) 0.0206(11) -0.0013(9) -0.0079(9) -0.0060(9)
C32 0.0326(13) 0.0215(12) 0.0272(13) 0.0005(10) -0.0139(10) -0.0067(10)
C33 0.0250(12) 0.0173(11) 0.0246(12) -0.0022(9) -0.0063(9) -0.0035(9)
C34 0.0272(12) 0.0265(13) 0.0287(13) -0.0049(10) -0.0007(10) -0.0064(10)
C35 0.0406(15) 0.0258(13) 0.0305(14) -0.0065(11) -0.0034(12) -0.0057(11)
C36 0.0381(15) 0.0290(14) 0.0368(15) -0.0099(12) -0.0111(12) -0.0057(11)
C37 0.0287(13) 0.0318(14) 0.0418(16) -0.0064(12) -0.0080(12) -0.0094(11)
C38 0.0254(12) 0.0255(12) 0.0275(13) -0.0036(10) -0.0019(10) -0.0076(10)
C39 0.044(2) 0.094(3) 0.064(3) -0.032(2) -0.0123(19) -0.022(2)
C40 0.060(3) 0.137(6) 0.076(3) -0.030(4) -0.026(3) 0.004(3)

loop_
_atom_type_symbol
_atom_type_description
_atom_type_scat_dispersion_real
_atom_type_scat_dispersion_imag
_atom_type_scat_source
C C 0.0033 0.0016
;
International Tables for Crystallography
(Vol. C, Tables 4.2.6.8 and 6.1.1.4)
;
H H 0.0000 0.0000
;
International Tables for Crystallography
(Vol. C, Table 6.1.1.4)
;
Cl Cl 0.1484 0.1585
;
International Tables for Crystallography
(Vol. C, Tables 4.2.6.8 and 6.1.1.4)
;
Cu Cu 0.3201 1.2651
;
International Tables for Crystallography
(Vol. C, Tables 4.2.6.8 and 6.1.1.4)
;
N N 0.0061 0.0033
;
International Tables for Crystallography
(Vol. C, Tables 4.2.6.8 and 6.1.1.4)
;
O O 0.0106 0.0060
;
International Tables for Crystallography
(Vol. C, Tables 4.2.6.8 and 6.1.1.4)
;
Na Na 0.0362 0.0249
;
International Tables for Crystallography
(Vol. C, Tables 4.2.6.8 and 6.1.1.4)
;

loop_
_geom_angle_atom_site_label_1
_geom_angle_atom_site_label_2
_geom_angle_atom_site_label_3
_geom_angle
_geom_angle_site_symmetry_1
_geom_angle_site_symmetry_3
_geom_angle_publ_flag
N3 Cu1 N1 80.99(9) . . ?
N3 Cu1 N5 111.73(8) . . ?
N1 Cu1 N5 163.22(9) . . ?
N3 Cu1 N2 161.33(9) . . ?
N1 Cu1 N2 85.67(9) . . ?
N5 Cu1 N2 79.29(8) . . ?
N3 Cu1 N4 92.05(8) . . ?
N1 Cu1 N4 81.65(8) . . ?
N5 Cu1 N4 107.86(8) . . ?
N2 Cu1 N4 98.91(8) . . ?
O2 Cl1 O3 109.0(4) . . ?
O2 Cl1 O1 111.4(3) . . ?
O3 Cl1 O1 106.8(2) . . ?
O2 Cl1 O4 109.4(2) . . ?
O3 Cl1 O4 111.0(3) . . ?
O1 Cl1 O4 109.33(16) . . ?
O8 Cl2 O7 108.1(3) . . ?
O8 Cl2 O6 118.6(5) . . ?
O7 Cl2 O6 107.4(3) . . ?
O8 Cl2 O5 116.4(5) . . ?
O7 Cl2 O5 105.3(2) . . ?
O6 Cl2 O5 100.0(2) . . ?
O8 Cl2 Na1 149.0(4) . . ?
O7 Cl2 Na1 61.81(15) . . ?
O6 Cl2 Na1 92.2(2) . . ?
O5 Cl2 Na1 48.87(16) . . ?
O12 Cl3 O10 110.3(2) . . ?
O12 Cl3 O9 111.9(2) . . ?
O10 Cl3 O9 108.5(2) . . ?
O12 Cl3 O11 110.4(2) . . ?
O10 Cl3 O11 108.20(19) . . ?
O9 Cl3 O11 107.37(18) . . ?
O12 Cl3 Na1 118.52(18) . . ?
O10 Cl3 Na1 130.89(15) . . ?
O9 Cl3 Na1 57.99(14) . . ?
O11 Cl3 Na1 50.40(12) . . ?
O13 Na1 O4 102.50(14) . . ?
O13 Na1 O11 104.53(13) . . ?
O4 Na1 O11 109.46(12) . . ?
O13 Na1 O5 107.76(14) . . ?
O4 Na1 O5 81.23(12) . . ?
O11 Na1 O5 142.73(13) . . ?
O13 Na1 O9 139.98(14) . . ?
O4 Na1 O9 116.53(13) . . ?
O11 Na1 O9 55.55(10) . . ?
O5 Na1 O9 87.46(12) . . ?
O13 Na1 O7 80.91(13) . . ?
O4 Na1 O7 130.54(12) . . ?
O11 Na1 O7 117.40(12) . . ?
O5 Na1 O7 51.94(10) . . ?
O9 Na1 O7 80.35(12) . . ?
O13 Na1 Cl3 127.39(11) . . ?
O4 Na1 Cl3 112.69(10) . . ?
O11 Na1 Cl3 27.69(7) . . ?
O5 Na1 Cl3 115.04(10) . . ?
O9 Na1 Cl3 28.25(7) . . ?
O7 Na1 Cl3 102.22(10) . . ?
O13 Na1 Cl2 88.41(11) . . ?
O4 Na1 Cl2 103.55(9) . . ?
O11 Na1 Cl2 140.56(10) . . ?
O5 Na1 Cl2 26.83(8) . . ?
O9 Na1 Cl2 90.67(9) . . ?
O7 Na1 Cl2 27.09(7) . . ?
Cl3 Na1 Cl2 117.94(6) . . ?
Cl1 O4 Na1 131.02(18) . . ?
Cl2 O5 Na1 104.30(19) . . ?
Cl2 O7 Na1 91.10(15) . . ?
Cl3 O9 Na1 93.76(16) . . ?
Cl3 O11 Na1 101.91(15) . . ?
C13 N1 C1 111.3(2) . . ?
C13 N1 C3 110.7(2) . . ?
C1 N1 C3 113.3(2) . . ?
C13 N1 Cu1 111.23(16) . . ?
C1 N1 Cu1 107.04(16) . . ?
C3 N1 Cu1 102.99(15) . . ?
C33 N2 C23 110.69(19) . . ?
C33 N2 C2 110.47(19) . . ?
C23 N2 C2 114.5(2) . . ?
C33 N2 Cu1 116.84(15) . . ?
C23 N2 Cu1 99.81(14) . . ?
C2 N2 Cu1 104.22(15) . . ?
C4 N3 C11 119.4(2) . . ?
C4 N3 Cu1 111.35(17) . . ?
C11 N3 Cu1 129.18(17) . . ?
C14 N4 C21 117.9(2) . . ?
C14 N4 Cu1 107.98(17) . . ?
C21 N4 Cu1 134.03(17) . . ?
C24 N5 C31 118.2(2) . . ?
C24 N5 Cu1 109.31(16) . . ?
C31 N5 Cu1 131.91(17) . . ?
N1 C1 C2 108.1(2) . . ?
N1 C1 H1A 110.1 . . ?
C2 C1 H1A 110.1 . . ?
N1 C1 H1B 110.1 . . ?
C2 C1 H1B 110.1 . . ?
H1A C1 H1B 108.4 . . ?
N2 C2 C1 106.1(2) . . ?
N2 C2 H2A 110.5 . . ?
C1 C2 H2A 110.5 . . ?
N2 C2 H2B 110.5 . . ?
C1 C2 H2B 110.5 . . ?
H2A C2 H2B 108.7 . . ?
N1 C3 C4 107.8(2) . . ?
N1 C3 H3A 110.1 . . ?
C4 C3 H3A 110.1 . . ?
N1 C3 H3B 110.1 . . ?
C4 C3 H3B 110.1 . . ?
H3A C3 H3B 108.5 . . ?
N3 C4 C5 123.0(3) . . ?
N3 C4 C3 115.8(2) . . ?
C5 C4 C3 121.2(2) . . ?
C6 C5 C4 118.6(3) . . ?
C6 C5 H5 120.7 . . ?
C4 C5 H5 120.7 . . ?
C5 C6 C12 120.2(3) . . ?
C5 C6 H6 119.9 . . ?
C12 C6 H6 119.9 . . ?
C8 C7 C12 120.5(3) . . ?
C8 C7 H7 119.7 . . ?
C12 C7 H7 119.7 . . ?
C7 C8 C9 121.0(3) . . ?
C7 C8 H8 119.5 . . ?
C9 C8 H8 119.5 . . ?
C10 C9 C8 120.1(3) . . ?
C10 C9 H9 119.9 . . ?
C8 C9 H9 119.9 . . ?
C9 C10 C11 120.1(3) . . ?
C9 C10 H10 119.9 . . ?
C11 C10 H10 119.9 . . ?
N3 C11 C12 120.3(2) . . ?
N3 C11 C10 120.2(2) . . ?
C12 C11 C10 119.5(2) . . ?
C6 C12 C11 118.2(2) . . ?
C6 C12 C7 123.2(3) . . ?
C11 C12 C7 118.6(3) . . ?
N1 C13 C14 116.4(2) . . ?
N1 C13 H13A 108.2 . . ?
C14 C13 H13A 108.2 . . ?
N1 C13 H13B 108.2 . . ?
C14 C13 H13B 108.2 . . ?
H13A C13 H13B 107.3 . . ?
N4 C14 C15 123.6(3) . . ?
N4 C14 C13 119.8(2) . . ?
C15 C14 C13 116.5(2) . . ?
C16 C15 C14 119.0(3) . . ?
C16 C15 H15 120.5 . . ?
C14 C15 H15 120.5 . . ?
C15 C16 C22 120.1(3) . . ?
C15 C16 H16 120.0 . . ?
C22 C16 H16 120.0 . . ?
C18 C17 C22 120.9(3) . . ?
C18 C17 H17 119.6 . . ?
C22 C17 H17 119.6 . . ?
C17 C18 C19 120.3(3) . . ?
C17 C18 H18 119.8 . . ?
C19 C18 H18 119.8 . . ?
C20 C19 C18 120.1(3) . . ?
C20 C19 H19 119.9 . . ?
C18 C19 H19 119.9 . . ?
C19 C20 C21 121.1(3) . . ?
C19 C20 H20 119.4 . . ?
C21 C20 H20 119.4 . . ?
N4 C21 C20 120.0(2) . . ?
N4 C21 C22 121.4(2) . . ?
C20 C21 C22 118.6(2) . . ?
C16 C22 C21 118.0(3) . . ?
C16 C22 C17 123.0(3) . . ?
C21 C22 C17 118.9(3) . . ?
N2 C23 C24 106.66(19) . . ?
N2 C23 H23A 110.4 . . ?
C24 C23 H23A 110.4 . . ?
N2 C23 H23B 110.4 . . ?
C24 C23 H23B 110.4 . . ?
H23A C23 H23B 108.6 . . ?
N5 C24 C25 123.1(2) . . ?
N5 C24 C23 115.5(2) . . ?
C25 C24 C23 121.4(2) . . ?
C26 C25 C24 119.4(2) . . ?
C26 C25 H25 120.3 . . ?
C24 C25 H25 120.3 . . ?
C25 C26 C32 119.1(2) . . ?
C25 C26 H26 120.4 . . ?
C32 C26 H26 120.4 . . ?
C28 C27 C32 120.1(3) . . ?
C28 C27 H27 120.0 . . ?
C32 C27 H27 120.0 . . ?
C27 C28 C29 120.2(3) . . ?
C27 C28 H28 119.9 . . ?
C29 C28 H28 119.9 . . ?
C30 C29 C28 121.3(3) . . ?
C30 C29 H29 119.4 . . ?
C28 C29 H29 119.4 . . ?
C29 C30 C31 119.1(3) . . ?
C29 C30 H30 120.4 . . ?
C31 C30 H30 120.4 . . ?
N5 C31 C30 119.8(2) . . ?
N5 C31 C32 120.7(2) . . ?
C30 C31 C32 119.6(2) . . ?
C26 C32 C31 118.5(2) . . ?
C26 C32 C27 122.0(3) . . ?
C31 C32 C27 119.4(3) . . ?
C38 C33 C34 120.1(2) . . ?
C38 C33 N2 120.4(2) . . ?
C34 C33 N2 119.6(2) . . ?
C35 C34 C33 120.1(3) . . ?
C35 C34 H34 119.9 . . ?
C33 C34 H34 119.9 . . ?
C34 C35 C36 120.1(3) . . ?
C34 C35 H35 119.9 . . ?
C36 C35 H35 119.9 . . ?
C37 C36 C35 119.6(3) . . ?
C37 C36 H36 120.2 . . ?
C35 C36 H36 120.2 . . ?
C36 C37 C38 120.4(3) . . ?
C36 C37 H37 119.8 . . ?
C38 C37 H37 119.8 . . ?
C33 C38 C37 119.6(3) . . ?
C33 C38 H38 120.2 . . ?
C37 C38 H38 120.2 . . ?
N6 C39 C40 177.6(7) . . ?
C39 C40 H40A 109.5 . . ?
C39 C40 H40B 109.5 . . ?
H40A C40 H40B 109.5 . . ?
C39 C40 H40C 109.5 . . ?
H40A C40 H40C 109.5 . . ?
H40B C40 H40C 109.5 . . ?

loop_
_geom_bond_atom_site_label_1
_geom_bond_atom_site_label_2
_geom_bond_distance
_geom_bond_site_symmetry_2
_geom_bond_publ_flag
Cu1 N3 2.024(2) . ?
Cu1 N1 2.033(2) . ?
Cu1 N5 2.035(2) . ?
Cu1 N2 2.051(2) . ?
Cu1 N4 2.307(2) . ?
Cl1 O2 1.389(4) . ?
Cl1 O3 1.404(4) . ?
Cl1 O1 1.428(3) . ?
Cl1 O4 1.431(3) . ?
Cl2 O8 1.349(5) . ?
Cl2 O7 1.425(3) . ?
Cl2 O6 1.454(4) . ?
Cl2 O5 1.458(3) . ?
Cl2 Na1 3.130(2) . ?
Cl3 O12 1.419(3) . ?
Cl3 O10 1.438(3) . ?
Cl3 O9 1.440(3) . ?
Cl3 O11 1.442(3) . ?
Cl3 Na1 3.0362(17) . ?
Na1 O13 2.233(3) . ?
Na1 O4 2.331(3) . ?
Na1 O11 2.391(3) . ?
Na1 O5 2.433(4) . ?
Na1 O9 2.580(4) . ?
Na1 O7 2.759(4) . ?
N1 C13 1.483(3) . ?
N1 C1 1.491(3) . ?
N1 C3 1.493(3) . ?
N2 C33 1.475(3) . ?
N2 C23 1.490(3) . ?
N2 C2 1.498(3) . ?
N3 C4 1.328(3) . ?
N3 C11 1.377(3) . ?
N4 C14 1.317(3) . ?
N4 C21 1.391(3) . ?
N5 C24 1.336(3) . ?
N5 C31 1.380(3) . ?
N6 C39 1.103(6) . ?
C1 C2 1.515(4) . ?
C1 H1A 0.9900 . ?
C1 H1B 0.9900 . ?
C2 H2A 0.9900 . ?
C2 H2B 0.9900 . ?
C3 C4 1.515(4) . ?
C3 H3A 0.9900 . ?
C3 H3B 0.9900 . ?
C4 C5 1.406(4) . ?
C5 C6 1.362(4) . ?
C5 H5 0.9500 . ?
C6 C12 1.415(4) . ?
C6 H6 0.9500 . ?
C7 C8 1.363(5) . ?
C7 C12 1.420(4) . ?
C7 H7 0.9500 . ?
C8 C9 1.403(4) . ?
C8 H8 0.9500 . ?
C9 C10 1.376(4) . ?
C9 H9 0.9500 . ?
C10 C11 1.418(4) . ?
C10 H10 0.9500 . ?
C11 C12 1.417(4) . ?
C13 C14 1.510(4) . ?
C13 H13A 0.9900 . ?
C13 H13B 0.9900 . ?
C14 C15 1.419(4) . ?
C15 C16 1.353(4) . ?
C15 H15 0.9500 . ?
C16 C22 1.407(4) . ?
C16 H16 0.9500 . ?
C17 C18 1.356(5) . ?
C17 C22 1.429(4) . ?
C17 H17 0.9500 . ?
C18 C19 1.408(5) . ?
C18 H18 0.9500 . ?
C19 C20 1.380(4) . ?
C19 H19 0.9500 . ?
C20 C21 1.405(4) . ?
C20 H20 0.9500 . ?
C21 C22 1.420(4) . ?
C23 C24 1.510(3) . ?
C23 H23A 0.9900 . ?
C23 H23B 0.9900 . ?
C24 C25 1.403(3) . ?
C25 C26 1.368(4) . ?
C25 H25 0.9500 . ?
C26 C32 1.414(4) . ?
C26 H26 0.9500 . ?
C27 C28 1.359(5) . ?
C27 C32 1.420(4) . ?
C27 H27 0.9500 . ?
C28 C29 1.419(4) . ?
C28 H28 0.9500 . ?
C29 C30 1.374(4) . ?
C29 H29 0.9500 . ?
C30 C31 1.414(3) . ?
C30 H30 0.9500 . ?
C31 C32 1.420(3) . ?
C33 C38 1.384(4) . ?
C33 C34 1.393(4) . ?
C34 C35 1.383(4) . ?
C34 H34 0.9500 . ?
C35 C36 1.390(4) . ?
C35 H35 0.9500 . ?
C36 C37 1.389(4) . ?
C36 H36 0.9500 . ?
C37 C38 1.392(4) . ?
C37 H37 0.9500 . ?
C38 H38 0.9500 . ?
C39 C40 1.440(7) . ?
C40 H40A 0.9800 . ?
C40 H40B 0.9800 . ?
C40 H40C 0.9800 . ?

loop_
_geom_torsion_atom_site_label_1
_geom_torsion_atom_site_label_2
_geom_torsion_atom_site_label_3
_geom_torsion_atom_site_label_4
_geom_torsion
_geom_torsion_site_symmetry_1
_geom_torsion_site_symmetry_2
_geom_torsion_site_symmetry_3
_geom_torsion_site_symmetry_4
_geom_torsion_publ_flag
O2 Cl1 O4 Na1 -18.8(5) . . . . ?
O3 Cl1 O4 Na1 101.5(3) . . . . ?
O1 Cl1 O4 Na1 -140.9(2) . . . . ?
O8 Cl2 O5 Na1 -146.8(3) . . . . ?
O7 Cl2 O5 Na1 -27.2(2) . . . . ?
O6 Cl2 O5 Na1 84.1(3) . . . . ?
O8 Cl2 O7 Na1 148.0(5) . . . . ?
O6 Cl2 O7 Na1 -82.9(2) . . . . ?
O5 Cl2 O7 Na1 23.0(2) . . . . ?
O12 Cl3 O9 Na1 -110.8(2) . . . . ?
O10 Cl3 O9 Na1 127.23(17) . . . . ?
O11 Cl3 O9 Na1 10.5(2) . . . . ?
O12 Cl3 O11 Na1 110.7(2) . . . . ?
O10 Cl3 O11 Na1 -128.48(17) . . . . ?
O9 Cl3 O11 Na1 -11.6(2) . . . . ?
C13 N1 C1 C2 -84.0(3) . . . . ?
C3 N1 C1 C2 150.5(2) . . . . ?
Cu1 N1 C1 C2 37.7(2) . . . . ?
C33 N2 C2 C1 -77.4(3) . . . . ?
C23 N2 C2 C1 156.8(2) . . . . ?
Cu1 N2 C2 C1 48.9(2) . . . . ?
N1 C1 C2 N2 -59.0(3) . . . . ?
C13 N1 C3 C4 73.5(3) . . . . ?
C1 N1 C3 C4 -160.7(2) . . . . ?
Cu1 N1 C3 C4 -45.4(2) . . . . ?
C11 N3 C4 C5 3.7(4) . . . . ?
Cu1 N3 C4 C5 -173.8(2) . . . . ?
C11 N3 C4 C3 -176.5(2) . . . . ?
Cu1 N3 C4 C3 6.0(3) . . . . ?
N1 C3 C4 N3 27.5(3) . . . . ?
N1 C3 C4 C5 -152.7(2) . . . . ?
N3 C4 C5 C6 0.9(4) . . . . ?
C3 C4 C5 C6 -178.8(3) . . . . ?
C4 C5 C6 C12 -3.3(4) . . . . ?
C12 C7 C8 C9 -1.8(4) . . . . ?
C7 C8 C9 C10 2.1(4) . . . . ?
C8 C9 C10 C11 0.5(4) . . . . ?
C4 N3 C11 C12 -5.9(4) . . . . ?
Cu1 N3 C11 C12 171.14(18) . . . . ?
C4 N3 C11 C10 172.6(2) . . . . ?
Cu1 N3 C11 C10 -10.4(4) . . . . ?
C9 C10 C11 N3 178.2(2) . . . . ?
C9 C10 C11 C12 -3.3(4) . . . . ?
C5 C6 C12 C11 1.2(4) . . . . ?
C5 C6 C12 C7 -177.3(3) . . . . ?
N3 C11 C12 C6 3.5(4) . . . . ?
C10 C11 C12 C6 -175.0(2) . . . . ?
N3 C11 C12 C7 -178.0(2) . . . . ?
C10 C11 C12 C7 3.6(4) . . . . ?
C8 C7 C12 C6 177.4(3) . . . . ?
C8 C7 C12 C11 -1.0(4) . . . . ?
C1 N1 C13 C14 100.1(3) . . . . ?
C3 N1 C13 C14 -133.0(2) . . . . ?
Cu1 N1 C13 C14 -19.2(3) . . . . ?
C21 N4 C14 C15 -1.5(4) . . . . ?
Cu1 N4 C14 C15 -178.5(2) . . . . ?
C21 N4 C14 C13 176.3(2) . . . . ?
Cu1 N4 C14 C13 -0.8(3) . . . . ?
N1 C13 C14 N4 13.2(4) . . . . ?
N1 C13 C14 C15 -168.9(2) . . . . ?
N4 C14 C15 C16 0.4(4) . . . . ?
C13 C14 C15 C16 -177.4(3) . . . . ?
C14 C15 C16 C22 1.2(4) . . . . ?
C22 C17 C18 C19 0.6(5) . . . . ?
C17 C18 C19 C20 -1.2(5) . . . . ?
C18 C19 C20 C21 0.8(4) . . . . ?
C14 N4 C21 C20 -177.2(2) . . . . ?
Cu1 N4 C21 C20 -1.1(4) . . . . ?
C14 N4 C21 C22 1.0(4) . . . . ?
Cu1 N4 C21 C22 177.07(18) . . . . ?
C19 C20 C21 N4 178.5(2) . . . . ?
C19 C20 C21 C22 0.3(4) . . . . ?
C15 C16 C22 C21 -1.7(4) . . . . ?
C15 C16 C22 C17 178.0(3) . . . . ?
N4 C21 C22 C16 0.6(4) . . . . ?
C20 C21 C22 C16 178.7(2) . . . . ?
N4 C21 C22 C17 -179.1(2) . . . . ?
C20 C21 C22 C17 -0.9(4) . . . . ?
C18 C17 C22 C16 -179.2(3) . . . . ?
C18 C17 C22 C21 0.5(4) . . . . ?
C33 N2 C23 C24 71.9(2) . . . . ?
C2 N2 C23 C24 -162.4(2) . . . . ?
Cu1 N2 C23 C24 -51.8(2) . . . . ?
C31 N5 C24 C25 5.2(4) . . . . ?
Cu1 N5 C24 C25 -167.2(2) . . . . ?
C31 N5 C24 C23 -177.0(2) . . . . ?
Cu1 N5 C24 C23 10.6(3) . . . . ?
N2 C23 C24 N5 29.2(3) . . . . ?
N2 C23 C24 C25 -153.0(2) . . . . ?
N5 C24 C25 C26 3.8(4) . . . . ?
C23 C24 C25 C26 -173.9(2) . . . . ?
C24 C25 C26 C32 -6.5(4) . . . . ?
C32 C27 C28 C29 -2.8(5) . . . . ?
C27 C28 C29 C30 4.1(5) . . . . ?
C28 C29 C30 C31 -0.2(4) . . . . ?
C24 N5 C31 C30 167.8(2) . . . . ?
Cu1 N5 C31 C30 -21.8(3) . . . . ?
C24 N5 C31 C32 -11.3(3) . . . . ?
Cu1 N5 C31 C32 159.03(19) . . . . ?
C29 C30 C31 N5 175.9(2) . . . . ?
C29 C30 C31 C32 -4.9(4) . . . . ?
C25 C26 C32 C31 0.5(4) . . . . ?
C25 C26 C32 C27 -176.1(3) . . . . ?
N5 C31 C32 C26 8.6(4) . . . . ?
C30 C31 C32 C26 -170.6(2) . . . . ?
N5 C31 C32 C27 -174.7(2) . . . . ?
C30 C31 C32 C27 6.1(4) . . . . ?
C28 C27 C32 C26 174.3(3) . . . . ?
C28 C27 C32 C31 -2.2(4) . . . . ?
C23 N2 C33 C38 -126.1(2) . . . . ?
C2 N2 C33 C38 106.1(3) . . . . ?
Cu1 N2 C33 C38 -12.8(3) . . . . ?
C23 N2 C33 C34 55.3(3) . . . . ?
C2 N2 C33 C34 -72.6(3) . . . . ?
Cu1 N2 C33 C34 168.58(19) . . . . ?
C38 C33 C34 C35 2.1(4) . . . . ?
N2 C33 C34 C35 -179.3(2) . . . . ?
C33 C34 C35 C36 -2.0(4) . . . . ?
C34 C35 C36 C37 0.0(4) . . . . ?
C35 C36 C37 C38 1.9(5) . . . . ?
C34 C33 C38 C37 -0.1(4) . . . . ?
N2 C33 C38 C37 -178.7(2) . . . . ?
C36 C37 C38 C33 -1.9(4) . . . . ?
